data_4113810
loop_
_publ_author_name
'Yukio Hitotsuyanagi'
'Shin-ichi Sasaki'
'Yuji Matsumoto'
'Kentaro Yamaguchi'
'Hideji Itokawa'
'Koichi Takeya'

_publ_section_title
;
 Synthesis of [l-Ala-1]RA-VII, [d-Ala-2]RA-VII, and [d-Ala-4]RA-VII by
 Epimerization of RA-VII, an Antitumor Bicyclic Hexapeptide from Rubia
 Plants, through Oxazoles
;
_journal_name_full 'Journal of the American Chemical Society'
_journal_page_first 7284
_journal_page_last 7290
_journal_paper_doi 10.1021/ja021131y
_journal_volume 125
_journal_year 2003
_chemical_formula_sum 'C43 H56 N6 O10'
_chemical_formula_weight 816.95
_space_group_IT_number 4
_symmetry_cell_setting monoclinic
_symmetry_Int_Tables_number 4
_symmetry_space_group_name_Hall 'P 2yb'
_symmetry_space_group_name_H-M 'P 1 21 1'
_cell_angle_alpha 90
_cell_angle_beta 101.67(3)
_cell_angle_gamma 90
_cell_formula_units_Z 2
_cell_length_a 6.489(3)
_cell_length_b 37.255(2)
_cell_length_c 8.673(2)
_cell_measurement_reflns_used 20
_cell_measurement_temperature 296.2
_cell_measurement_theta_max 23.2
_cell_measurement_theta_min 21.7
_cell_volume 2053.3(11)
_computing_cell_refinement 'MSC/AFC Diffractometer Control'
_computing_data_collection 'MSC/AFC Diffractometer Control'
_computing_data_reduction 'teXsan Ver. 1.11'
_computing_publication_material 'teXsan Ver. 1.11'
_computing_structure_refinement 'teXsan Ver. 1.10'
_computing_structure_solution SHELXS86
_diffrn_measurement_device_type 'Rigaku AFC7S'
_diffrn_measurement_method \w-2\q
_diffrn_radiation_type 'Cu K\a'
_diffrn_radiation_wavelength 1.5418
_diffrn_reflns_av_R_equivalents 0.017
_diffrn_reflns_limit_h_max 0
_diffrn_reflns_limit_h_min 0
_diffrn_reflns_limit_k_max 0
_diffrn_reflns_limit_k_min 0
_diffrn_reflns_limit_l_max 0
_diffrn_reflns_limit_l_min 0
_diffrn_reflns_number 4131
_diffrn_standards_decay_% 0.62
_diffrn_standards_interval_count 150
_diffrn_standards_number 3
_exptl_absorpt_coefficient_mu 0.779
_exptl_absorpt_correction_T_max 1.000
_exptl_absorpt_correction_T_min 0.890
_exptl_absorpt_correction_type psi-scan
_exptl_absorpt_process_details '(North, Phillips & Mathews, 1968)'
_exptl_crystal_colour colorless
_exptl_crystal_density_diffrn 1.321
_exptl_crystal_description prismatic
_exptl_crystal_size_max 0.400
_exptl_crystal_size_mid 0.350
_exptl_crystal_size_min 0.200
_refine_diff_density_max 0.23
_refine_diff_density_min -0.29
_refine_ls_extinction_coef 0.039(4)
_refine_ls_extinction_method 'Zachariasen(1967) type 2 gaussian isotropic'
_refine_ls_goodness_of_fit_ref 1.662
_refine_ls_hydrogen_treatment noref
_refine_ls_number_parameters 506
_refine_ls_number_reflns 3316
_refine_ls_R_factor_gt 0.0460
_refine_ls_shift/su_max 0.1500
_refine_ls_structure_factor_coef F
_refine_ls_weighting_details 'w = 1/[\s^2^(Fo) + 0.00051|Fo|^2^]'
_refine_ls_weighting_scheme calc
_refine_ls_wR_factor_ref 0.0608
_reflns_number_gt 0
_reflns_number_total 0
_reflns_threshold_expression F^2^>2.0\s(F^2^)
_cod_data_source_file ja021131y_1.cif
_cod_data_source_block compound_3
_cod_original_cell_volume 2053(1)
_cod_original_formula_sum 'C43 H56 N6 O10 '
_cod_database_code 4113810

loop_
_symmetry_equiv_pos_as_xyz
x,y,z
-x,1/2+y,-z

loop_
_atom_site_label
_atom_site_type_symbol
_atom_site_fract_x
_atom_site_fract_y
_atom_site_fract_z
_atom_site_U_iso_or_equiv
_atom_site_adp_type
_atom_site_occupancy
_atom_site_calc_flag
O(1) O 0.1928(4) 0.0189(2) -0.2732(3) 0.0563(7) Uani 1.00 d
O(2) O 0.4364(4) 0.1377(2) -0.1287(3) 0.0536(7) Uani 1.00 d
O(4) O 0.7584(4) 0.2290(2) 0.2354(3) 0.0481(6) Uani 1.00 d
O(5) O 0.8950(4) 0.1069(2) 0.3825(3) 0.0528(7) Uani 1.00 d
O(6) O 0.2971(3) 0.0307(2) 0.1250(3) 0.0461(6) Uani 1.00 d
O(7) O 0.3580(8) 0.3108(2) -0.6762(4) 0.110(1) Uani 1.00 d
O(8) O 0.7173(5) -0.0934(2) 0.3965(3) 0.0600(7) Uani 1.00 d
O(9) O 1.0377(4) -0.1222(2) 0.2870(3) 0.0631(8) Uani 1.00 d
O(11) O -0.0123(4) 0.2001(2) -0.1540(3) 0.0596(8) Uani 1.00 d
O(12) O 0.6721 0.3475 0.1765 0.5172 Uani 1.00 d
N(1) N 0.3598(4) 0.0693(2) -0.1750(3) 0.0415(6) Uani 1.00 d
N(2) N 0.1993(4) 0.1555(2) -0.3381(3) 0.0414(7) Uani 1.00 d
N(3) N 0.3067(4) 0.2208(2) -0.0398(3) 0.0411(7) Uani 1.00 d
N(4) N 0.6054(4) 0.1756(2) 0.1644(3) 0.0409(6) Uani 1.00 d
N(5) N 0.5531(4) 0.0974(2) 0.2724(3) 0.0365(6) Uani 1.00 d
N(6) N 0.6149(4) 0.0272(2) 0.0601(3) 0.0331(6) Uani 1.00 d
C(1) C 0.5226(5) 0.0112(2) -0.0953(3) 0.0372(7) Uani 1.00 d
C(2) C 0.3387(5) 0.0335(2) -0.1859(3) 0.0390(7) Uani 1.00 d
C(3) C 0.2008(5) 0.0934(2) -0.2610(4) 0.0408(7) Uani 1.00 d
C(4) C -0.0061(6) 0.0921(2) -0.2025(4) 0.0525(10) Uani 1.00 d
C(5) C 0.2908(5) 0.1308(2) -0.2378(3) 0.0386(7) Uani 1.00 d
C(6) C 0.2477(5) 0.1935(2) -0.3088(4) 0.0381(7) Uani 1.00 d
C(7) C 0.1722(5) 0.2048(2) -0.1594(4) 0.0403(7) Uani 1.00 d
C(9) C 0.5368(5) 0.2252(2) -0.0233(3) 0.0378(7) Uani 1.00 d
C(10) C 0.5968(5) 0.2645(2) -0.0424(4) 0.0453(8) Uani 1.00 d
C(11) C 0.5276(5) 0.2776(2) -0.2098(4) 0.0436(8) Uani 1.00 d
C(12) C 0.6321(6) 0.2666(2) -0.3258(4) 0.0502(9) Uani 1.00 d
C(13) C 0.5721(7) 0.2780(2) -0.4798(5) 0.061(1) Uani 1.00 d
C(14) C 0.4055(8) 0.3015(2) -0.5195(5) 0.066(1) Uani 1.00 d
C(15) C 0.3011(7) 0.3132(2) -0.4078(5) 0.066(1) Uani 1.00 d
C(16) C 0.3600(6) 0.3012(2) -0.2530(5) 0.0531(9) Uani 1.00 d
C(17) C 0.171(2) 0.3316(3) -0.7256(9) 0.170(4) Uani 1.00 d
C(18) C 0.2181(6) 0.2345(2) 0.0921(4) 0.059(1) Uani 1.00 d
C(19) C 0.6453(5) 0.2107(2) 0.1378(4) 0.0367(7) Uani 1.00 d
C(20) C 0.7047(5) 0.1599(2) 0.3147(3) 0.0371(7) Uani 1.00 d
C(21) C 0.6006(6) 0.1729(2) 0.4500(4) 0.0520(10) Uani 1.00 d
C(22) C 0.7227(5) 0.1191(2) 0.3210(3) 0.0356(7) Uani 1.00 d
C(23) C 0.3342(5) 0.1105(2) 0.2249(4) 0.0461(9) Uani 1.00 d
C(24) C 0.5802(4) 0.0587(2) 0.3066(3) 0.0360(7) Uani 1.00 d
C(25) C 0.4848(4) 0.0370(2) 0.1577(3) 0.0343(7) Uani 1.00 d
C(26) C 0.8431(5) 0.0282(2) 0.1048(4) 0.0483(9) Uani 1.00 d
C(27) C 0.4855(6) 0.0474(2) 0.4488(4) 0.0429(8) Uani 1.00 d
C(28) C 0.5432(6) 0.0087(2) 0.4855(4) 0.0428(7) Uani 1.00 d
C(29) C 0.7538(6) -0.0011(2) 0.5242(4) 0.0497(8) Uani 1.00 d
C(30) C 0.8121(6) -0.0362(2) 0.5130(4) 0.0538(9) Uani 1.00 d
C(31) C 0.6582(6) -0.0618(2) 0.4614(4) 0.0492(8) Uani 1.00 d
C(32) C 0.4495(6) -0.0535(2) 0.4508(4) 0.0516(8) Uani 1.00 d
C(33) C 0.3925(6) -0.0178(2) 0.4607(4) 0.0468(8) Uani 1.00 d
C(34) C 0.7372(6) -0.0859(2) 0.2420(4) 0.0496(9) Uani 1.00 d
C(35) C 0.9047(6) -0.1003(2) 0.1867(4) 0.0498(9) Uani 1.00 d
C(36) C 0.9307(7) -0.0911(2) 0.0363(4) 0.060(1) Uani 1.00 d
C(37) C 0.7894(7) -0.0675(2) -0.0566(4) 0.059(1) Uani 1.00 d
C(38) C 0.6203(6) -0.0536(2) -0.0025(4) 0.0490(9) Uani 1.00 d
C(39) C 0.5976(6) -0.0635(2) 0.1465(4) 0.0529(10) Uani 1.00 d
C(40) C 1.1934(8) -0.1413(2) 0.2264(6) 0.075(1) Uani 1.00 d
C(41) C 0.4584(6) -0.0285(2) -0.0938(4) 0.0491(9) Uani 1.00 d
C(42) C 0.1339(6) 0.2160(2) -0.4462(4) 0.0510(9) Uani 1.00 d
C(43) C 0.8714 0.3909 0.3385 0.2413 Uani 1.00 d
C(44) C 0.6840 0.3743 0.2885 0.2202 Uani 1.00 d
H(1) H 0.7290 0.0540 0.3317 0.0433 Uiso 1.00 calc
H(2) H 0.6295 0.0125 -0.1556 0.0425 Uiso 1.00 calc
H(3) H 0.4813 0.0793 -0.1081 0.0481 Uiso 1.00 calc
H(4) H 0.1740 0.0877 -0.3723 0.0477 Uiso 1.00 calc
H(5) H 0.0162 0.0984 -0.0930 0.0630 Uiso 1.00 calc
H(6) H -0.1077 0.1091 -0.2588 0.0630 Uiso 1.00 calc
H(7) H -0.0690 0.0689 -0.2159 0.0630 Uiso 1.00 calc
H(8) H 0.0978 0.1493 -0.4292 0.0492 Uiso 1.00 calc
H(9) H 0.3969 0.1973 -0.2954 0.0465 Uiso 1.00 calc
H(10) H 0.1677 0.2410 -0.4261 0.1034 Uiso 1.00 calc
H(11) H 0.1802 0.2094 -0.5404 0.1034 Uiso 1.00 calc
H(12) H -0.0118 0.2128 -0.4601 0.1034 Uiso 1.00 calc
H(13) H 0.3313 0.2455 0.1705 0.0702 Uiso 1.00 calc
H(14) H 0.1185 0.2533 0.0572 0.0702 Uiso 1.00 calc
H(15) H 0.1567 0.2164 0.1408 0.0702 Uiso 1.00 calc
H(16) H 0.5817 0.2118 -0.1045 0.0441 Uiso 1.00 calc
H(17) H 0.5324 0.2793 0.0261 0.0561 Uiso 1.00 calc
H(18) H 0.7462 0.2674 -0.0110 0.0561 Uiso 1.00 calc
H(19) H 0.7474 0.2501 -0.2986 0.0604 Uiso 1.00 calc
H(20) H 0.6495 0.2699 -0.5563 0.0710 Uiso 1.00 calc
H(21) H 0.1921 0.3302 -0.4363 0.0801 Uiso 1.00 calc
H(22) H 0.2827 0.3088 -0.1745 0.0638 Uiso 1.00 calc
H(23) H 0.1807 0.3539 -0.6651 0.1816 Uiso 1.00 calc
H(24) H 0.1493 0.3372 -0.8321 0.1816 Uiso 1.00 calc
H(25) H 0.0513 0.3189 -0.7032 0.1816 Uiso 1.00 calc
H(26) H 0.5155 0.1617 0.0859 0.0479 Uiso 1.00 calc
H(27) H 0.6117 0.1985 0.4598 0.0608 Uiso 1.00 calc
H(28) H 0.4557 0.1666 0.4295 0.0608 Uiso 1.00 calc
H(29) H 0.6684 0.1625 0.5477 0.0608 Uiso 1.00 calc
H(30) H 0.3321 0.1359 0.2074 0.0582 Uiso 1.00 calc
H(31) H 0.2645 0.0987 0.1332 0.0582 Uiso 1.00 calc
H(32) H 0.2600 0.1059 0.3087 0.0582 Uiso 1.00 calc
H(33) H 0.5407 0.0626 0.5377 0.0516 Uiso 1.00 calc
H(34) H 0.3362 0.0506 0.4235 0.0516 Uiso 1.00 calc
H(35) H 0.8590 0.0169 0.5602 0.0610 Uiso 1.00 calc
H(36) H 0.9551 -0.0425 0.5434 0.0624 Uiso 1.00 calc
H(37) H 0.3453 -0.0719 0.4367 0.0602 Uiso 1.00 calc
H(38) H 0.2470 -0.0113 0.4492 0.0548 Uiso 1.00 calc
H(39) H 1.0463 -0.1002 -0.0030 0.0708 Uiso 1.00 calc
H(40) H 0.8120 -0.0604 -0.1584 0.0669 Uiso 1.00 calc
H(41) H 0.4811 -0.0539 0.1872 0.0619 Uiso 1.00 calc
H(42) H 1.2809 -0.1559 0.3045 0.1007 Uiso 1.00 calc
H(43) H 1.1339 -0.1566 0.1394 0.1007 Uiso 1.00 calc
H(44) H 1.2882 -0.1248 0.1867 0.1007 Uiso 1.00 calc
H(45) H 0.3323 -0.0298 -0.0485 0.0611 Uiso 1.00 calc
H(46) H 0.4184 -0.0367 -0.2002 0.0611 Uiso 1.00 calc
H(47) H 0.8913 0.0139 0.1946 0.0605 Uiso 1.00 calc
H(48) H 0.9038 0.0205 0.0202 0.0605 Uiso 1.00 calc
H(49) H 0.8881 0.0528 0.1302 0.0605 Uiso 1.00 calc
H(50) H 0.8455 0.1689 0.3385 0.0429 Uiso 1.00 calc

loop_
_atom_site_aniso_label
_atom_site_aniso_U_11
_atom_site_aniso_U_22
_atom_site_aniso_U_33
_atom_site_aniso_U_12
_atom_site_aniso_U_13
_atom_site_aniso_U_23
O(1) 0.060(1) 0.044(1) 0.054(1) 0.006(1) -0.016(1) -0.008(1)
O(2) 0.064(1) 0.042(1) 0.044(1) 0.002(1) -0.0167(10) 0.003(1)
O(4) 0.054(1) 0.046(1) 0.038(1) -0.011(1) -0.0029(10) -0.0010(9)
O(5) 0.039(1) 0.052(1) 0.061(1) -0.0006(10) -0.006(1) 0.007(1)
O(6) 0.0296(9) 0.059(1) 0.049(1) -0.0023(10) 0.0073(9) -0.012(1)
O(7) 0.189(4) 0.073(2) 0.053(2) 0.001(2) -0.014(2) 0.016(2)
O(8) 0.087(2) 0.049(1) 0.047(1) 0.019(1) 0.019(1) 0.017(1)
O(9) 0.068(2) 0.056(2) 0.064(2) 0.020(1) 0.011(1) 0.017(1)
O(11) 0.035(1) 0.084(2) 0.059(1) -0.006(1) 0.007(1) -0.007(1)
O(12) 0.6195 0.5559 0.4065 -0.0615 0.1752 -0.2951
N(1) 0.045(1) 0.038(1) 0.036(1) 0.003(1) -0.006(1) 0.002(1)
N(2) 0.047(1) 0.037(1) 0.035(1) -0.002(1) -0.002(1) 0.0031(10)
N(3) 0.037(1) 0.048(2) 0.037(1) 0.003(1) 0.0034(9) -0.001(1)
N(4) 0.046(1) 0.039(1) 0.033(1) -0.007(1) -0.003(1) 0.000(1)
N(5) 0.033(1) 0.039(1) 0.036(1) 0.0000(9) 0.004(1) 0.001(1)
N(6) 0.030(1) 0.039(1) 0.030(1) 0.002(1) 0.0041(8) 0.0003(10)
C(1) 0.047(2) 0.037(1) 0.028(1) 0.008(1) 0.006(1) 0.003(1)
C(2) 0.046(2) 0.041(1) 0.028(1) 0.006(1) 0.001(1) 0.000(1)
C(3) 0.046(2) 0.039(1) 0.032(2) 0.003(1) -0.003(1) 0.004(1)
C(4) 0.046(2) 0.051(2) 0.057(2) -0.003(2) 0.004(1) 0.009(2)
C(5) 0.044(2) 0.041(1) 0.030(1) 0.002(1) 0.004(1) 0.000(1)
C(6) 0.037(2) 0.038(1) 0.036(1) -0.003(1) -0.001(1) 0.000(1)
C(7) 0.037(1) 0.041(2) 0.041(1) 0.005(1) 0.003(1) 0.004(1)
C(9) 0.038(1) 0.039(2) 0.036(1) 0.001(1) 0.007(1) -0.001(1)
C(10) 0.049(2) 0.037(2) 0.046(2) -0.005(1) 0.000(1) 0.000(1)
C(11) 0.048(2) 0.033(2) 0.047(1) -0.003(1) 0.002(1) 0.004(1)
C(12) 0.057(2) 0.039(2) 0.054(2) 0.002(1) 0.011(1) 0.000(1)
C(13) 0.089(3) 0.043(2) 0.053(2) -0.007(2) 0.021(2) 0.000(2)
C(14) 0.102(3) 0.036(2) 0.051(2) -0.003(2) -0.008(2) 0.005(1)
C(15) 0.075(3) 0.044(2) 0.069(2) 0.015(2) -0.013(2) 0.005(2)
C(16) 0.055(2) 0.037(2) 0.064(2) 0.007(1) 0.006(2) -0.002(2)
C(17) 0.217(8) 0.170(8) 0.092(5) 0.085(7) -0.041(5) 0.046(5)
C(18) 0.052(2) 0.078(3) 0.049(2) 0.007(2) 0.014(2) -0.013(2)
C(19) 0.034(1) 0.038(1) 0.037(1) 0.000(1) 0.006(1) -0.002(1)
C(20) 0.039(2) 0.037(1) 0.033(1) -0.005(1) 0.001(1) 0.000(1)
C(21) 0.069(2) 0.051(2) 0.038(2) 0.002(2) 0.015(1) -0.003(2)
C(22) 0.038(1) 0.041(1) 0.028(1) -0.003(1) 0.004(1) -0.001(1)
C(23) 0.033(1) 0.046(2) 0.057(2) 0.001(1) 0.004(1) 0.002(2)
C(24) 0.034(1) 0.039(1) 0.033(1) -0.002(1) 0.003(1) -0.001(1)
C(25) 0.034(1) 0.037(2) 0.031(1) 0.000(1) 0.004(1) 0.001(1)
C(26) 0.033(1) 0.067(2) 0.045(2) 0.000(2) 0.010(1) -0.006(2)
C(27) 0.055(2) 0.041(2) 0.034(1) -0.006(1) 0.013(1) -0.004(1)
C(28) 0.057(2) 0.044(2) 0.029(1) -0.005(1) 0.014(1) 0.001(1)
C(29) 0.055(2) 0.055(2) 0.036(2) -0.013(1) 0.001(1) 0.008(1)
C(30) 0.059(2) 0.058(2) 0.042(2) 0.001(1) 0.006(2) 0.019(2)
C(31) 0.065(2) 0.045(2) 0.039(2) 0.001(1) 0.012(1) 0.014(1)
C(32) 0.063(2) 0.048(2) 0.048(2) -0.012(2) 0.021(2) 0.001(2)
C(33) 0.049(2) 0.052(2) 0.046(2) -0.002(1) 0.024(1) 0.004(1)
C(34) 0.065(2) 0.042(2) 0.044(1) 0.006(1) 0.013(1) 0.008(1)
C(35) 0.059(2) 0.036(2) 0.054(2) 0.007(1) 0.010(1) 0.005(1)
C(36) 0.070(2) 0.055(2) 0.058(2) 0.015(2) 0.021(2) 0.006(2)
C(37) 0.087(3) 0.052(2) 0.040(2) 0.018(2) 0.021(2) 0.003(1)
C(38) 0.069(2) 0.039(2) 0.036(1) 0.008(1) 0.003(1) -0.002(1)
C(39) 0.065(2) 0.048(2) 0.047(2) 0.016(2) 0.015(2) 0.006(1)
C(40) 0.082(3) 0.061(3) 0.082(3) 0.031(2) 0.013(2) 0.000(2)
C(41) 0.071(2) 0.034(1) 0.036(2) 0.009(1) -0.004(1) -0.004(1)
C(42) 0.062(2) 0.040(2) 0.044(2) 0.002(2) -0.006(1) 0.007(1)
C(43) 0.1947 0.2302 0.3257 -0.0520 0.1156 -0.0691
C(44) 0.1561 0.2128 0.2980 0.0022 0.0605 0.0526

loop_
_atom_type_symbol
_atom_type_description
_atom_type_scat_dispersion_real
_atom_type_scat_dispersion_imag
_atom_type_scat_source
C C 0.018 0.009
;International Tables for Crystallography
(1992, Vol. C, Tables 4.2.6.8 and 6.1.1.1)
;
H H 0.000 0.000
;International Tables for Crystallography
(1992, Vol. C, Table 6.1.1.2)
;
N N 0.031 0.018
;International Tables for Crystallography
(1992, Vol. C, Tables 4.2.6.8 and 6.1.1.1)
;
O O 0.049 0.032
;International Tables for Crystallography
(1992, Vol. C, Tables 4.2.6.8 and 6.1.1.1)
;

loop_
_geom_angle_atom_site_label_1
_geom_angle_atom_site_label_2
_geom_angle_atom_site_label_3
_geom_angle
_geom_angle_site_symmetry_3
_geom_angle_publ_flag
C(14) O(7) C(17) 116.1(7) 0_555 yes
C(31) O(8) C(34) 107.7(3) 0_555 yes
C(35) O(9) C(40) 118.0(4) 0_555 yes
C(2) N(1) C(3) 121.7(3) 0_555 yes
C(5) N(2) C(6) 120.5(3) 0_555 yes
C(7) N(3) C(9) 127.3(3) 0_555 yes
C(7) N(3) C(18) 117.1(4) 0_555 yes
C(9) N(3) C(18) 115.6(3) 0_555 yes
C(19) N(4) C(20) 118.2(3) 0_555 yes
C(22) N(5) C(23) 124.2(3) 0_555 yes
C(22) N(5) C(24) 117.5(3) 0_555 yes
C(23) N(5) C(24) 116.5(3) 0_555 yes
C(1) N(6) C(25) 119.0(3) 0_555 yes
C(1) N(6) C(26) 117.0(3) 0_555 yes
C(25) N(6) C(26) 123.7(3) 0_555 yes
N(6) C(1) C(2) 112.2(3) 0_555 yes
N(6) C(1) C(41) 116.0(3) 0_555 yes
C(2) C(1) C(41) 109.9(3) 0_555 yes
O(1) C(2) N(1) 122.9(4) 0_555 yes
O(1) C(2) C(1) 120.5(4) 0_555 yes
N(1) C(2) C(1) 116.3(3) 0_555 yes
N(1) C(3) C(4) 112.8(4) 0_555 yes
N(1) C(3) C(5) 106.7(3) 0_555 yes
C(4) C(3) C(5) 109.2(4) 0_555 yes
O(2) C(5) N(2) 122.6(4) 0_555 yes
O(2) C(5) C(3) 121.0(4) 0_555 yes
N(2) C(5) C(3) 116.4(3) 0_555 yes
N(2) C(6) C(7) 108.6(3) 0_555 yes
N(2) C(6) C(42) 110.1(3) 0_555 yes
C(7) C(6) C(42) 108.9(3) 0_555 yes
O(11) C(7) N(3) 121.4(4) 0_555 yes
O(11) C(7) C(6) 118.4(4) 0_555 yes
N(3) C(7) C(6) 120.2(4) 0_555 yes
N(3) C(9) C(10) 111.6(3) 0_555 yes
N(3) C(9) C(19) 108.6(3) 0_555 yes
C(10) C(9) C(19) 110.9(3) 0_555 yes
C(9) C(10) C(11) 112.3(3) 0_555 yes
C(10) C(11) C(12) 120.6(4) 0_555 yes
C(10) C(11) C(16) 121.8(4) 0_555 yes
C(12) C(11) C(16) 117.6(4) 0_555 yes
C(11) C(12) C(13) 121.8(4) 0_555 yes
C(12) C(13) C(14) 119.4(5) 0_555 yes
O(7) C(14) C(13) 114.6(6) 0_555 yes
O(7) C(14) C(15) 125.2(5) 0_555 yes
C(13) C(14) C(15) 120.2(5) 0_555 yes
C(14) C(15) C(16) 120.3(5) 0_555 yes
C(11) C(16) C(15) 120.6(5) 0_555 yes
O(4) C(19) N(4) 122.2(4) 0_555 yes
O(4) C(19) C(9) 122.6(4) 0_555 yes
N(4) C(19) C(9) 115.2(3) 0_555 yes
N(4) C(20) C(21) 111.9(3) 0_555 yes
N(4) C(20) C(22) 116.7(3) 0_555 yes
C(21) C(20) C(22) 109.0(3) 0_555 yes
O(5) C(22) N(5) 121.7(4) 0_555 yes
O(5) C(22) C(20) 116.2(4) 0_555 yes
N(5) C(22) C(20) 121.9(3) 0_555 yes
N(5) C(24) C(25) 109.4(3) 0_555 yes
N(5) C(24) C(27) 112.1(3) 0_555 yes
C(25) C(24) C(27) 111.7(3) 0_555 yes
O(6) C(25) N(6) 121.4(3) 0_555 yes
O(6) C(25) C(24) 120.6(3) 0_555 yes
N(6) C(25) C(24) 117.8(3) 0_555 yes
C(24) C(27) C(28) 107.9(3) 0_555 yes
C(27) C(28) C(29) 119.5(4) 0_555 yes
C(27) C(28) C(33) 121.1(4) 0_555 yes
C(29) C(28) C(33) 118.8(4) 0_555 yes
C(28) C(29) C(30) 120.4(4) 0_555 yes
C(29) C(30) C(31) 119.3(4) 0_555 yes
O(8) C(31) C(30) 118.3(5) 0_555 yes
O(8) C(31) C(32) 120.8(4) 0_555 yes
C(30) C(31) C(32) 120.1(5) 0_555 yes
C(31) C(32) C(33) 118.9(4) 0_555 yes
C(28) C(33) C(32) 120.6(4) 0_555 yes
O(8) C(34) C(35) 119.1(4) 0_555 yes
O(8) C(34) C(39) 121.3(4) 0_555 yes
C(35) C(34) C(39) 119.6(4) 0_555 yes
O(9) C(35) C(34) 116.8(4) 0_555 yes
O(9) C(35) C(36) 124.3(4) 0_555 yes
C(34) C(35) C(36) 118.9(4) 0_555 yes
C(35) C(36) C(37) 120.2(4) 0_555 yes
C(36) C(37) C(38) 120.9(4) 0_555 yes
C(37) C(38) C(39) 117.5(4) 0_555 yes
C(37) C(38) C(41) 124.9(4) 0_555 yes
C(39) C(38) C(41) 117.6(4) 0_555 yes
C(34) C(39) C(38) 122.8(4) 0_555 yes
C(1) C(41) C(38) 116.1(4) 0_555 yes
O(12) C(44) C(43) 118.26(1) 0_555 yes

loop_
_geom_bond_atom_site_label_1
_geom_bond_atom_site_label_2
_geom_bond_distance
_geom_bond_publ_flag
O(1) C(2) 1.213(5) yes
O(2) C(5) 1.221(5) yes
O(4) C(19) 1.213(5) yes
O(5) C(22) 1.224(5) yes
O(6) C(25) 1.217(4) yes
O(7) C(14) 1.376(6) yes
O(7) C(17) 1.43(1) yes
O(8) C(31) 1.392(6) yes
O(8) C(34) 1.400(5) yes
O(9) C(35) 1.366(5) yes
O(9) C(40) 1.420(7) yes
O(11) C(7) 1.220(5) yes
O(12) C(44) 1.382 yes
N(1) C(2) 1.345(5) yes
N(1) C(3) 1.454(5) yes
N(2) C(5) 1.321(5) yes
N(2) C(6) 1.461(5) yes
N(3) C(7) 1.351(5) yes
N(3) C(9) 1.480(5) yes
N(3) C(18) 1.471(6) yes
N(4) C(19) 1.360(5) yes
N(4) C(20) 1.455(5) yes
N(5) C(22) 1.361(5) yes
N(5) C(23) 1.479(5) yes
N(5) C(24) 1.477(5) yes
N(6) C(1) 1.485(5) yes
N(6) C(25) 1.360(5) yes
N(6) C(26) 1.453(5) yes
C(1) C(2) 1.532(5) yes
C(1) C(41) 1.539(6) yes
C(3) C(4) 1.530(6) yes
C(3) C(5) 1.509(6) yes
C(6) C(7) 1.534(6) yes
C(6) C(42) 1.520(5) yes
C(9) C(10) 1.531(6) yes
C(9) C(19) 1.531(5) yes
C(10) C(11) 1.511(6) yes
C(11) C(12) 1.384(7) yes
C(11) C(16) 1.391(6) yes
C(12) C(13) 1.381(7) yes
C(13) C(14) 1.377(8) yes
C(14) C(15) 1.362(9) yes
C(15) C(16) 1.393(7) yes
C(20) C(21) 1.545(6) yes
C(20) C(22) 1.526(5) yes
C(24) C(25) 1.542(5) yes
C(24) C(27) 1.543(5) yes
C(27) C(28) 1.506(6) yes
C(28) C(29) 1.388(7) yes
C(28) C(33) 1.377(6) yes
C(29) C(30) 1.370(7) yes
C(30) C(31) 1.390(7) yes
C(31) C(32) 1.374(7) yes
C(32) C(33) 1.389(7) yes
C(34) C(35) 1.381(7) yes
C(34) C(39) 1.379(6) yes
C(35) C(36) 1.391(7) yes
C(36) C(37) 1.403(7) yes
C(37) C(38) 1.378(7) yes
C(38) C(39) 1.380(6) yes
C(38) C(41) 1.505(6) yes
C(43) C(44) 1.3560(4) yes

loop_
_geom_torsion_atom_site_label_1
_geom_torsion_atom_site_label_2
_geom_torsion_atom_site_label_3
_geom_torsion_atom_site_label_4
_geom_torsion
_geom_torsion_site_symmetry_1
_geom_torsion_site_symmetry_2
_geom_torsion_site_symmetry_3
_geom_torsion_site_symmetry_4
_geom_torsion_publ_flag
O(1) C(2) N(1) C(3) 3.7(7) 0_555 18_1 5_555 55_5 yes
O(1) C(2) C(1) N(6) -147.7(4) 0_555 18_1 5_555 55_5 yes
O(1) C(2) C(1) C(41) -17.0(5) 0_555 18_1 5_555 55_5 yes
O(2) C(5) N(2) C(6) -9.4(6) 0_555 18_1 5_555 55_5 yes
O(2) C(5) C(3) N(1) -19.8(5) 0_555 18_1 5_555 55_5 yes
O(2) C(5) C(3) C(4) 102.4(5) 0_555 18_1 5_555 55_5 yes
O(4) C(19) N(4) C(20) -0.7(6) 0_555 18_1 5_555 55_5 yes
O(4) C(19) C(9) N(3) -121.3(4) 0_555 18_1 5_555 55_5 yes
O(4) C(19) C(9) C(10) 1.7(5) 0_555 18_1 5_555 55_5 yes
O(5) C(22) N(5) C(23) 168.2(4) 0_555 18_1 5_555 55_5 yes
O(5) C(22) N(5) C(24) 4.2(5) 0_555 18_1 5_555 55_5 yes
O(5) C(22) C(20) N(4) 132.4(4) 0_555 18_1 5_555 55_5 yes
O(5) C(22) C(20) C(21) -99.6(4) 0_555 18_1 5_555 55_5 yes
O(6) C(25) N(6) C(1) 5.1(6) 0_555 18_1 5_555 55_5 yes
O(6) C(25) N(6) C(26) -168.5(4) 0_555 18_1 5_555 55_5 yes
O(6) C(25) C(24) N(5) -82.9(4) 0_555 18_1 5_555 55_5 yes
O(6) C(25) C(24) C(27) 41.7(5) 0_555 18_1 5_555 55_5 yes
O(7) C(14) C(13) C(12) -179.4(5) 0_555 18_1 5_555 55_5 yes
O(7) C(14) C(15) C(16) 178.5(5) 0_555 18_1 5_555 55_5 yes
O(8) C(31) C(30) C(29) 156.9(4) 0_555 18_1 5_555 55_5 yes
O(8) C(31) C(32) C(33) -155.9(4) 0_555 18_1 5_555 55_5 yes
O(8) C(34) C(35) O(9) 2.2(7) 0_555 18_1 5_555 55_5 yes
O(8) C(34) C(35) C(36) -176.4(5) 0_555 18_1 5_555 55_5 yes
O(8) C(34) C(39) C(38) 175.6(5) 0_555 18_1 5_555 55_5 yes
O(9) C(35) C(34) C(39) 179.8(5) 0_555 18_1 5_555 55_5 yes
O(9) C(35) C(36) C(37) -178.0(5) 0_555 18_1 5_555 55_5 yes
O(11) C(7) N(3) C(9) 173.8(4) 0_555 18_1 5_555 55_5 yes
O(11) C(7) N(3) C(18) -4.0(6) 0_555 18_1 5_555 55_5 yes
O(11) C(7) C(6) N(2) -56.3(5) 0_555 18_1 5_555 55_5 yes
O(11) C(7) C(6) C(42) 63.6(5) 0_555 18_1 5_555 55_5 yes
N(1) C(2) C(1) N(6) 38.7(5) 0_555 18_1 5_555 55_5 yes
N(1) C(2) C(1) C(41) 169.4(4) 0_555 18_1 5_555 55_5 yes
N(1) C(3) C(5) N(2) 162.3(4) 0_555 18_1 5_555 55_5 yes
N(2) C(5) C(3) C(4) -75.5(4) 0_555 18_1 5_555 55_5 yes
N(2) C(6) C(7) N(3) 126.2(4) 0_555 18_1 5_555 55_5 yes
N(3) C(7) C(6) C(42) -113.9(4) 0_555 18_1 5_555 55_5 yes
N(3) C(9) C(10) C(11) -69.9(4) 0_555 18_1 5_555 55_5 yes
N(3) C(9) C(19) N(4) 58.5(4) 0_555 18_1 5_555 55_5 yes
N(4) C(19) C(9) C(10) -178.5(3) 0_555 18_1 5_555 55_5 yes
N(4) C(20) C(22) N(5) -52.6(5) 0_555 18_1 5_555 55_5 yes
N(5) C(22) C(20) C(21) 75.4(5) 0_555 18_1 5_555 55_5 yes
N(5) C(24) C(25) N(6) 93.1(4) 0_555 18_1 5_555 55_5 yes
N(5) C(24) C(27) C(28) -173.5(3) 0_555 18_1 5_555 55_5 yes
N(6) C(1) C(41) C(38) -48.8(5) 0_555 18_1 5_555 55_5 yes
N(6) C(25) C(24) C(27) -142.2(4) 0_555 18_1 5_555 55_5 yes
C(1) N(6) C(25) C(24) -171.0(3) 0_555 18_1 5_555 55_5 yes
C(1) C(2) N(1) C(3) 177.1(3) 0_555 18_1 5_555 55_5 yes
C(1) C(41) C(38) C(37) -79.9(6) 0_555 18_1 5_555 55_5 yes
C(1) C(41) C(38) C(39) 100.3(5) 0_555 18_1 5_555 55_5 yes
C(2) N(1) C(3) C(4) 67.7(5) 0_555 18_1 5_555 55_5 yes
C(2) N(1) C(3) C(5) -172.4(4) 0_555 18_1 5_555 55_5 yes
C(2) C(1) N(6) C(25) 49.5(5) 0_555 18_1 5_555 55_5 yes
C(2) C(1) N(6) C(26) -136.4(4) 0_555 18_1 5_555 55_5 yes
C(2) C(1) C(41) C(38) -177.4(3) 0_555 18_1 5_555 55_5 yes
C(3) C(5) N(2) C(6) 168.5(4) 0_555 18_1 5_555 55_5 yes
C(5) N(2) C(6) C(7) -64.6(5) 0_555 18_1 5_555 55_5 yes
C(5) N(2) C(6) C(42) 176.2(4) 0_555 18_1 5_555 55_5 yes
C(6) C(7) N(3) C(9) -8.7(6) 0_555 18_1 5_555 55_5 yes
C(6) C(7) N(3) C(18) 173.5(4) 0_555 18_1 5_555 55_5 yes
C(7) N(3) C(9) C(10) 110.1(5) 0_555 18_1 5_555 55_5 yes
C(7) N(3) C(9) C(19) -127.3(4) 0_555 18_1 5_555 55_5 yes
C(9) C(10) C(11) C(12) -73.6(5) 0_555 18_1 5_555 55_5 yes
C(9) C(10) C(11) C(16) 107.2(5) 0_555 18_1 5_555 55_5 yes
C(9) C(19) N(4) C(20) 179.6(3) 0_555 18_1 5_555 55_5 yes
C(10) C(9) N(3) C(18) -72.1(5) 0_555 18_1 5_555 55_5 yes
C(10) C(11) C(12) C(13) 179.9(4) 0_555 18_1 5_555 55_5 yes
C(10) C(11) C(16) C(15) 179.2(4) 0_555 18_1 5_555 55_5 yes
C(11) C(10) C(9) C(19) 168.8(4) 0_555 18_1 5_555 55_5 yes
C(11) C(12) C(13) C(14) 0.8(8) 0_555 18_1 5_555 55_5 yes
C(11) C(16) C(15) C(14) 0.9(8) 0_555 18_1 5_555 55_5 yes
C(12) C(11) C(16) C(15) 0.0(7) 0_555 18_1 5_555 55_5 yes
C(12) C(13) C(14) C(15) 0.1(8) 0_555 18_1 5_555 55_5 yes
C(13) C(12) C(11) C(16) -0.8(7) 0_555 18_1 5_555 55_5 yes
C(13) C(14) O(7) C(17) 172.8(8) 0_555 18_1 5_555 55_5 yes
C(13) C(14) C(15) C(16) -0.9(8) 0_555 18_1 5_555 55_5 yes
C(15) C(14) O(7) C(17) -6(1) 0_555 18_1 5_555 55_5 yes
C(18) N(3) C(9) C(19) 50.5(5) 0_555 18_1 5_555 55_5 yes
C(19) N(4) C(20) C(21) 74.4(5) 0_555 18_1 5_555 55_5 yes
C(19) N(4) C(20) C(22) -159.0(3) 0_555 18_1 5_555 55_5 yes
C(20) C(22) N(5) C(23) -6.5(6) 0_555 18_1 5_555 55_5 yes
C(20) C(22) N(5) C(24) -170.5(3) 0_555 18_1 5_555 55_5 yes
C(22) N(5) C(24) C(25) -133.8(3) 0_555 18_1 5_555 55_5 yes
C(22) N(5) C(24) C(27) 101.8(4) 0_555 18_1 5_555 55_5 yes
C(23) N(5) C(24) C(25) 61.0(4) 0_555 18_1 5_555 55_5 yes
C(23) N(5) C(24) C(27) -63.4(4) 0_555 18_1 5_555 55_5 yes
C(24) C(25) N(6) C(26) 15.4(6) 0_555 18_1 5_555 55_5 yes
C(24) C(27) C(28) C(29) 59.6(5) 0_555 18_1 5_555 55_5 yes
C(24) C(27) C(28) C(33) -111.4(4) 0_555 18_1 5_555 55_5 yes
C(25) N(6) C(1) C(41) -78.0(5) 0_555 18_1 5_555 55_5 yes
C(25) C(24) C(27) C(28) 63.4(4) 0_555 18_1 5_555 55_5 yes
C(26) N(6) C(1) C(41) 96.1(5) 0_555 18_1 5_555 55_5 yes
C(27) C(28) C(29) C(30) -160.8(4) 0_555 18_1 5_555 55_5 yes
C(27) C(28) C(33) C(32) 161.4(4) 0_555 18_1 5_555 55_5 yes
C(28) C(29) C(30) C(31) 0.4(7) 0_555 18_1 5_555 55_5 yes
C(28) C(33) C(32) C(31) -2.0(7) 0_555 18_1 5_555 55_5 yes
C(29) C(28) C(33) C(32) -9.7(6) 0_555 18_1 5_555 55_5 yes
C(29) C(30) C(31) C(32) -12.3(6) 0_555 18_1 5_555 55_5 yes
C(30) C(29) C(28) C(33) 10.4(6) 0_555 18_1 5_555 55_5 yes
C(30) C(31) O(8) C(34) -78.0(5) 0_555 18_1 5_555 55_5 yes
C(30) C(31) C(32) C(33) 13.0(6) 0_555 18_1 5_555 55_5 yes
C(31) O(8) C(34) C(35) 138.2(5) 0_555 18_1 5_555 55_5 yes
C(31) O(8) C(34) C(39) -39.4(6) 0_555 18_1 5_555 55_5 yes
C(32) C(31) O(8) C(34) 91.1(5) 0_555 18_1 5_555 55_5 yes
C(34) C(35) O(9) C(40) 171.3(5) 0_555 18_1 5_555 55_5 yes
C(34) C(35) C(36) C(37) 0.5(8) 0_555 18_1 5_555 55_5 yes
C(34) C(39) C(38) C(37) 1.0(8) 0_555 18_1 5_555 55_5 yes
C(34) C(39) C(38) C(41) -179.2(4) 0_555 18_1 5_555 55_5 yes
C(35) C(34) C(39) C(38) -2.0(8) 0_555 18_1 5_555 55_5 yes
C(35) C(36) C(37) C(38) -1.6(8) 0_555 18_1 5_555 55_5 yes
C(36) C(35) O(9) C(40) -10.1(7) 0_555 18_1 5_555 55_5 yes
C(36) C(35) C(34) C(39) 1.2(7) 0_555 18_1 5_555 55_5 yes
C(36) C(37) C(38) C(39) 0.8(8) 0_555 18_1 5_555 55_5 yes
C(36) C(37) C(38) C(41) -179.0(5) 0_555 18_1 5_555 55_5 yes
C(36) C(37) C(38) C(41) -179.0(5) 0_555 18_1 5_555 55_5 yes

loop_
_cod_related_entry_id
_cod_related_entry_database
_cod_related_entry_code
1 ChemSpider 30660506
